data_4116592
loop_
_publ_author_name
'Daesung Lee'
'Jason K. Sello'
'Stuart L. Schreiber'

_publ_section_title
;
 A Strategy for Macrocyclic Ring Closure and Functionalization Aimed
 toward Split-Pool Syntheses
;
_journal_name_full 'Journal of the American Chemical Society'
_journal_page_first 10648
_journal_page_last 10649
_journal_paper_doi 10.1021/ja992658m
_journal_volume 121
_journal_year 1999
_chemical_formula_sum 'C12 H19 N O3'
_chemical_formula_weight 225.28
_chemical_name_systematic
; 
 ? 
;
_space_group_IT_number 19
_symmetry_cell_setting orthorhombic
_symmetry_space_group_name_Hall 'P 2ac 2ab'
_symmetry_space_group_name_H-M 'P 21 21 21'
_atom_sites_solution_hydrogens geom
_atom_sites_solution_primary direct
_atom_sites_solution_secondary difmap
_audit_creation_method SHELXL-97
_cell_angle_alpha 90.00
_cell_angle_beta 90.00
_cell_angle_gamma 90.00
_cell_formula_units_Z 4
_cell_length_a 4.9380(4)
_cell_length_b 15.519(1)
_cell_length_c 16.645(1)
_cell_measurement_reflns_used 28
_cell_measurement_temperature 213(2)
_cell_measurement_theta_max 11.02
_cell_measurement_theta_min 2.90
_cell_volume 1275.55(15)
_computing_cell_refinement 'SMART (Bruker, V4.050, 1995)'
_computing_data_collection 'ASTRO (Bruker, V4.050, 1995)'
_computing_data_reduction 'SAINT (Bruker, V5.A06, 1997)'
_computing_molecular_graphics 'SHELXTL (Bruker, 1998, ver 5.10)'
_computing_publication_material 'CIFTAB (Sheldrick, 1993)'
_computing_structure_refinement 'SHELXL-97 (Sheldrick, 1997)'
_computing_structure_solution 'SHELXS-97 (Sheldrick, 1990)'
_diffrn_ambient_temperature 213(2)
_diffrn_measured_fraction_theta_full 0.999
_diffrn_measured_fraction_theta_max 0.999
_diffrn_measurement_method '\w, 0.3 deg'
_diffrn_radiation_monochromator graphite
_diffrn_radiation_source 'normal-focus sealed tube'
_diffrn_radiation_type MoK\a
_diffrn_radiation_wavelength 0.71073
_diffrn_reflns_av_R_equivalents 0.1248
_diffrn_reflns_av_sigmaI/netI 0.1043
_diffrn_reflns_limit_h_max 2
_diffrn_reflns_limit_h_min -5
_diffrn_reflns_limit_k_max 15
_diffrn_reflns_limit_k_min -17
_diffrn_reflns_limit_l_max 18
_diffrn_reflns_limit_l_min -18
_diffrn_reflns_number 6262
_diffrn_reflns_theta_full 23.25
_diffrn_reflns_theta_max 23.25
_diffrn_reflns_theta_min 1.79
_diffrn_standards_decay_% <1
_diffrn_standards_interval_count 0
_diffrn_standards_number 0
_exptl_absorpt_coefficient_mu 0.084
_exptl_absorpt_correction_type none
_exptl_crystal_colour colorless
_exptl_crystal_density_diffrn 1.173
_exptl_crystal_description needle
_exptl_crystal_F_000 488
_exptl_crystal_size_max 0.25
_exptl_crystal_size_mid 0.05
_exptl_crystal_size_min 0.05
_refine_diff_density_max 0.284
_refine_diff_density_min -0.254
_refine_diff_density_rms 0.046
_refine_ls_abs_structure_details 'Flack H D (1983), Acta Cryst. A39, 876-881'
_refine_ls_abs_structure_Flack -2(4)
_refine_ls_extinction_coef 0.022(4)
_refine_ls_extinction_expression Fc^*^=kFc[1+0.001xFc^2^\l^3^/sin(2\q)]^-1/4^
_refine_ls_extinction_method SHELXL
_refine_ls_goodness_of_fit_ref 1.009
_refine_ls_hydrogen_treatment mixed
_refine_ls_matrix_type full
_refine_ls_number_parameters 146
_refine_ls_number_reflns 1841
_refine_ls_number_restraints 0
_refine_ls_restrained_S_all 1.009
_refine_ls_R_factor_all 0.1249
_refine_ls_R_factor_gt 0.0657
_refine_ls_shift/su_max 0.009
_refine_ls_shift/su_mean 0.002
_refine_ls_structure_factor_coef Fsqd
_refine_ls_weighting_details 'calc w=1/[\s^2^(Fo^2^)+(0.0639P)^2^+0.3708P] where P=(Fo^2^+2Fc^2^)/3'
_refine_ls_weighting_scheme calc
_refine_ls_wR_factor_gt 0.1360
_refine_ls_wR_factor_ref 0.1624
_reflns_number_gt 1126
_reflns_number_total 1841
_reflns_threshold_expression >2sigma(I)
_cod_data_source_file ja992658m_08.cif
_cod_data_source_block sls22
_cod_original_cell_volume 1275.5(2)
_cod_database_code 4116592

loop_
_symmetry_equiv_pos_as_xyz
'x, y, z'
'-x+1/2, -y, z+1/2'
'-x, y+1/2, -z+1/2'
'x+1/2, -y+1/2, -z'

loop_
_atom_site_label
_atom_site_type_symbol
_atom_site_fract_x
_atom_site_fract_y
_atom_site_fract_z
_atom_site_U_iso_or_equiv
_atom_site_adp_type
_atom_site_occupancy
_atom_site_symmetry_multiplicity
_atom_site_calc_flag
_atom_site_refinement_flags
O1 O 0.0298(6) 0.1343(2) 0.5528(2) 0.0512(9) Uani 1 1 d .
O2 O -0.2988(10) 0.1900(3) 0.6239(2) 0.1099(19) Uani 1 1 d .
O3 O 0.3839(6) -0.0316(2) 0.4439(2) 0.0626(11) Uani 1 1 d .
N1 N -0.0493(7) 0.0091(2) 0.4298(2) 0.0400(10) Uani 1 1 d .
H1A H -0.2164 -0.0086 0.4286 0.048 Uiso 1 1 calc R
C1 C -0.0859(12) 0.1534(3) 0.6222(3) 0.0507(13) Uani 1 1 d .
C2 C 0.0739(11) 0.1275(3) 0.6939(3) 0.0550(15) Uani 1 1 d .
H2A H 0.2688 0.1381 0.6842 0.066 Uiso 1 1 calc R
C3 C 0.0265(16) 0.0313(4) 0.7116(3) 0.085(2) Uani 1 1 d .
H3A H 0.1037 0.0183 0.7644 0.102 Uiso 1 1 calc R
H3B H -0.1691 0.0215 0.7151 0.102 Uiso 1 1 calc R
C4 C 0.1374(15) -0.0287(4) 0.6543(4) 0.0741(18) Uani 1 1 d .
H4A H 0.3200 -0.0212 0.6400 0.089 Uiso 1 1 calc R
C5 C 0.0035(12) -0.0949(3) 0.6192(3) 0.0632(16) Uani 1 1 d .
H5A H -0.1790 -0.1042 0.6327 0.076 Uiso 1 1 calc R
C6 C 0.1351(11) -0.1534(3) 0.5600(3) 0.0648(16) Uani 1 1 d .
H6A H 0.0923 -0.2133 0.5738 0.078 Uiso 1 1 calc R
H6B H 0.3320 -0.1464 0.5632 0.078 Uiso 1 1 calc R
C7 C 0.0430(10) -0.1356(3) 0.4745(3) 0.0543(14) Uani 1 1 d .
H7A H 0.1147 -0.1802 0.4386 0.065 Uiso 1 1 calc R
H7B H -0.1552 -0.1378 0.4719 0.065 Uiso 1 1 calc R
C8 C 0.1397(9) -0.0483(3) 0.4468(3) 0.0417(12) Uani 1 1 d .
C9 C 0.0009(9) 0.0996(3) 0.4128(3) 0.0422(13) Uani 1 1 d .
H9A H 0.1989 0.1093 0.4111 0.051 Uiso 1 1 calc R
C10 C -0.1194(11) 0.1545(3) 0.4795(3) 0.0455(13) Uani 1 1 d .
H10A H -0.1012 0.2158 0.4665 0.055 Uiso 1 1 calc R
H10B H -0.3120 0.1413 0.4864 0.055 Uiso 1 1 calc R
C11 C -0.0217(15) 0.1798(4) 0.7677(3) 0.084(2) Uani 1 1 d .
H11A H 0.0082 0.2407 0.7581 0.126 Uiso 1 1 calc R
H11B H 0.0799 0.1619 0.8147 0.126 Uiso 1 1 calc R
H11C H -0.2131 0.1695 0.7767 0.126 Uiso 1 1 calc R
C12 C -0.1207(11) 0.1264(3) 0.3327(3) 0.0561(14) Uani 1 1 d .
H12A H -0.0425 0.0918 0.2900 0.084 Uiso 1 1 calc R
H12B H -0.0820 0.1868 0.3229 0.084 Uiso 1 1 calc R
H12C H -0.3152 0.1177 0.3340 0.084 Uiso 1 1 calc R

loop_
_atom_site_aniso_label
_atom_site_aniso_U_11
_atom_site_aniso_U_22
_atom_site_aniso_U_33
_atom_site_aniso_U_23
_atom_site_aniso_U_13
_atom_site_aniso_U_12
O1 0.0446(17) 0.073(2) 0.036(2) -0.0037(18) -0.0041(18) 0.0019(18)
O2 0.119(4) 0.164(5) 0.047(3) 0.003(3) 0.007(3) 0.077(4)
O3 0.0295(17) 0.073(2) 0.085(3) 0.002(2) 0.009(2) -0.0077(16)
N1 0.0248(17) 0.043(2) 0.052(3) -0.005(2) 0.000(2) -0.0059(19)
C1 0.056(3) 0.050(3) 0.046(4) 0.003(3) 0.001(3) 0.010(3)
C2 0.066(4) 0.058(3) 0.041(3) 0.006(3) -0.009(3) 0.000(3)
C3 0.123(5) 0.074(4) 0.059(4) 0.009(3) -0.003(4) 0.002(4)
C4 0.103(5) 0.065(4) 0.054(4) 0.014(3) -0.004(4) 0.021(4)
C5 0.086(4) 0.046(3) 0.058(3) 0.011(3) 0.012(4) 0.003(3)
C6 0.061(3) 0.051(3) 0.082(4) 0.013(3) 0.003(4) 0.003(3)
C7 0.046(3) 0.049(3) 0.067(4) -0.004(3) 0.015(3) 0.004(3)
C8 0.031(2) 0.047(3) 0.048(3) -0.006(3) 0.006(3) -0.002(2)
C9 0.040(3) 0.046(3) 0.041(3) 0.000(2) -0.002(3) -0.013(2)
C10 0.044(3) 0.052(3) 0.041(3) 0.002(3) -0.002(3) -0.003(3)
C11 0.110(5) 0.102(5) 0.041(3) -0.008(3) 0.006(4) -0.001(4)
C12 0.068(3) 0.060(3) 0.041(3) -0.004(3) -0.005(3) -0.006(3)

loop_
_atom_type_symbol
_atom_type_description
_atom_type_scat_dispersion_real
_atom_type_scat_dispersion_imag
_atom_type_scat_source
C C 0.0033 0.0016 'International Tables Vol C Tables 4.2.6.8 and 6.1.1.4'
H H 0.0000 0.0000 'International Tables Vol C Tables 4.2.6.8 and 6.1.1.4'
N N 0.0061 0.0033 'International Tables Vol C Tables 4.2.6.8 and 6.1.1.4'
O O 0.0106 0.0060 'International Tables Vol C Tables 4.2.6.8 and 6.1.1.4'

loop_
_geom_angle_atom_site_label_1
_geom_angle_atom_site_label_2
_geom_angle_atom_site_label_3
_geom_angle
C1 O1 C10 117.6(4)
C8 N1 C9 125.0(4)
O2 C1 O1 120.5(5)
O2 C1 C2 125.2(6)
O1 C1 C2 114.3(5)
C1 C2 C3 109.6(5)
C1 C2 C11 109.6(5)
C3 C2 C11 108.1(4)
C4 C3 C2 116.3(5)
C5 C4 C3 126.2(7)
C4 C5 C6 122.4(6)
C5 C6 C7 112.2(4)
C8 C7 C6 110.8(4)
O3 C8 N1 122.7(4)
O3 C8 C7 120.6(5)
N1 C8 C7 116.6(4)
N1 C9 C10 109.5(4)
N1 C9 C12 111.5(4)
C10 C9 C12 109.4(4)
O1 C10 C9 107.0(4)

loop_
_geom_bond_atom_site_label_1
_geom_bond_atom_site_label_2
_geom_bond_distance
O1 C1 1.322(6)
O1 C10 1.458(5)
O2 C1 1.195(6)
O3 C8 1.234(5)
N1 C8 1.321(5)
N1 C9 1.453(5)
C1 C2 1.487(7)
C2 C3 1.539(8)
C2 C11 1.546(7)
C3 C4 1.440(8)
C4 C5 1.354(7)
C5 C6 1.490(7)
C6 C7 1.519(7)
C7 C8 1.508(6)
C9 C10 1.521(6)
C9 C12 1.521(6)

loop_
_geom_torsion_atom_site_label_1
_geom_torsion_atom_site_label_2
_geom_torsion_atom_site_label_3
_geom_torsion_atom_site_label_4
_geom_torsion
C10 O1 C1 O2 -3.7(7)
C10 O1 C1 C2 177.6(4)
O2 C1 C2 C3 99.7(7)
O1 C1 C2 C3 -81.7(6)
O2 C1 C2 C11 -18.8(8)
O1 C1 C2 C11 159.8(4)
C1 C2 C3 C4 68.9(7)
C11 C2 C3 C4 -171.7(6)
C2 C3 C4 C5 -130.1(6)
C3 C4 C5 C6 179.5(5)
C4 C5 C6 C7 -105.6(6)
C5 C6 C7 C8 66.8(5)
C9 N1 C8 O3 -5.8(7)
C9 N1 C8 C7 171.2(4)
C6 C7 C8 O3 60.3(6)
C6 C7 C8 N1 -116.7(5)
C8 N1 C9 C10 -113.4(5)
C8 N1 C9 C12 125.4(5)
C1 O1 C10 C9 -160.1(4)
N1 C9 C10 O1 65.0(5)
C12 C9 C10 O1 -172.5(4)
